data_7025045
loop_
_publ_author_name
'Knight, James C.'
'Alvarez, Santiago'
'Amoroso, Angelo J.'
'Edwards, Peter G.'
'Singh, Neha'

_publ_section_title
;
 A novel bipyridine-based hexadentate tripodal framework with a strong
 preference for trigonal prismatic co-ordination geometries.
;
_journal_issue 16
_journal_name_full 'Dalton transactions (Cambridge, England : 2003)'
_journal_page_first 3870
_journal_page_last 3883
_journal_paper_doi 10.1039/b924651g
_journal_volume 39
_journal_year 2010
_chemical_formula_moiety '2(C31 H22 N6 Ni O), C2 H3 N, 4(Cl O4)'
_chemical_formula_sum 'C64 H47 Cl4 N13 Ni2 O18'
_chemical_formula_weight 1545.33
_chemical_name_common aja0710
_chemical_name_systematic
;
?
;
_space_group_IT_number 14
_symmetry_cell_setting monoclinic
_symmetry_space_group_name_Hall '-P 2yn'
_symmetry_space_group_name_H-M 'P 1 21/n 1'
_atom_sites_solution_hydrogens geom
_atom_sites_solution_primary direct
_atom_sites_solution_secondary difmap
_audit_creation_method SHELXL-97
_cell_angle_alpha 90.00
_cell_angle_beta 95.0130(10)
_cell_angle_gamma 90.00
_cell_formula_units_Z 2
_cell_length_a 11.4636(2)
_cell_length_b 13.4293(2)
_cell_length_c 20.7077(4)
_cell_measurement_reflns_used 23666
_cell_measurement_temperature 150(2)
_cell_measurement_theta_max 27.485
_cell_measurement_theta_min 2.91
_cell_volume 3175.72(10)
_computing_cell_refinement 'HKL Scalepack (Otwinowski & Minor 1997)'
_computing_data_collection 'Collect (Nonius BV, 1997-2000)'
_computing_data_reduction 'HKL Denzo and Scalepack (Otwinowski & Minor 1997)'
_computing_molecular_graphics 'Ortep-3 for Windows (Farrugia, 1997)'
_computing_publication_material 'WinGX publication routines (Farrugia, 1999)'
_computing_structure_refinement 'SHELXL-97 (Sheldrick, 1997)'
_computing_structure_solution 'SHELXS-86 (Sheldrick, 1986)'
_diffrn_ambient_temperature 150(2)
_diffrn_detector_area_resol_mean 9
_diffrn_measured_fraction_theta_full 0.995
_diffrn_measured_fraction_theta_max 0.995
_diffrn_measurement_device_type KappaCCD
_diffrn_measurement_method CCD
_diffrn_radiation_monochromator graphite
_diffrn_radiation_source 'fine-focus sealed tube'
_diffrn_radiation_type MoK\a
_diffrn_radiation_wavelength 0.71073
_diffrn_reflns_av_R_equivalents 0.1449
_diffrn_reflns_av_sigmaI/netI 0.1012
_diffrn_reflns_limit_h_max 14
_diffrn_reflns_limit_h_min -14
_diffrn_reflns_limit_k_max 17
_diffrn_reflns_limit_k_min -17
_diffrn_reflns_limit_l_max 26
_diffrn_reflns_limit_l_min -26
_diffrn_reflns_number 43216
_diffrn_reflns_theta_full 27.53
_diffrn_reflns_theta_max 27.53
_diffrn_reflns_theta_min 2.96
_exptl_absorpt_coefficient_mu 0.848
_exptl_absorpt_correction_T_max 0.7912
_exptl_absorpt_correction_T_min 0.7558
_exptl_absorpt_correction_type multi-scan
_exptl_absorpt_process_details 'Sortav (Blessing, 1995)'
_exptl_crystal_colour purple
_exptl_crystal_density_diffrn 1.616
_exptl_crystal_density_method 'not measured'
_exptl_crystal_description block
_exptl_crystal_F_000 1580
_exptl_crystal_size_max 0.35
_exptl_crystal_size_mid 0.33
_exptl_crystal_size_min 0.29
_refine_diff_density_max 1.710
_refine_diff_density_min -1.000
_refine_diff_density_rms 0.132
_refine_ls_extinction_coef 0.0041(12)
_refine_ls_extinction_expression Fc^*^=kFc[1+0.001xFc^2^\l^3^/sin(2\q)]^-1/4^
_refine_ls_extinction_method SHELXL
_refine_ls_goodness_of_fit_ref 1.044
_refine_ls_hydrogen_treatment constr
_refine_ls_matrix_type full
_refine_ls_number_parameters 439
_refine_ls_number_reflns 7268
_refine_ls_number_restraints 2
_refine_ls_restrained_S_all 1.044
_refine_ls_R_factor_all 0.1553
_refine_ls_R_factor_gt 0.0866
_refine_ls_shift/su_max 0.047
_refine_ls_shift/su_mean 0.031
_refine_ls_structure_factor_coef Fsqd
_refine_ls_weighting_details 'calc w=1/[\s^2^(Fo^2^)+(0.1642P)^2^+2.8768P] where P=(Fo^2^+2Fc^2^)/3'
_refine_ls_weighting_scheme calc
_refine_ls_wR_factor_gt 0.2425
_refine_ls_wR_factor_ref 0.2884
_reflns_number_gt 4025
_reflns_number_total 7268
_reflns_threshold_expression >2sigma(I)
_cod_data_source_file b924651g.txt
_cod_data_source_block aja0710
_cod_original_sg_symbol_H-M P21/n
_cod_database_code 7025045

loop_
_symmetry_equiv_pos_as_xyz
'x, y, z'
'-x+1/2, y+1/2, -z+1/2'
'-x, -y, -z'
'x-1/2, -y-1/2, z-1/2'

loop_
_atom_site_label
_atom_site_type_symbol
_atom_site_fract_x
_atom_site_fract_y
_atom_site_fract_z
_atom_site_U_iso_or_equiv
_atom_site_adp_type
_atom_site_occupancy
_atom_site_symmetry_multiplicity
_atom_site_calc_flag
_atom_site_refinement_flags
C1 C 0.6996(6) 0.2367(5) 1.0454(3) 0.0444(15) Uani 1 1 d .
C2 C 0.8128(6) 0.2744(5) 1.0183(3) 0.0436(14) Uani 1 1 d .
C3 C 0.8942(7) 0.3341(5) 1.0539(4) 0.0560(18) Uani 1 1 d .
H3 H 0.8827 0.3527 1.0971 0.067 Uiso 1 1 calc R
C4 C 0.9903(7) 0.3653(6) 1.0257(4) 0.064(2) Uani 1 1 d .
H4 H 1.0419 0.4120 1.0476 0.076 Uiso 1 1 calc R
C5 C 1.0138(6) 0.3299(5) 0.9659(4) 0.0602(19) Uani 1 1 d .
H5 H 1.0834 0.3479 0.9470 0.072 Uiso 1 1 calc R
C6 C 0.9305(5) 0.2659(4) 0.9338(3) 0.0430(14) Uani 1 1 d .
C7 C 0.9535(5) 0.2083(4) 0.8751(3) 0.0419(14) Uani 1 1 d .
C8 C 1.0492(6) 0.2237(6) 0.8404(4) 0.0571(18) Uani 1 1 d .
H8 H 1.1003 0.2782 0.8507 0.068 Uiso 1 1 calc R
C9 C 1.0703(7) 0.1598(6) 0.7908(4) 0.068(2) Uani 1 1 d .
H9 H 1.1372 0.1680 0.7673 0.082 Uiso 1 1 calc R
C10 C 0.9922(6) 0.0837(6) 0.7761(4) 0.0601(19) Uani 1 1 d .
H10 H 1.0049 0.0382 0.7423 0.072 Uiso 1 1 calc R
C11 C 0.8955(6) 0.0740(5) 0.8106(3) 0.0519(17) Uani 1 1 d .
H11 H 0.8420 0.0215 0.7993 0.062 Uiso 1 1 calc R
C12 C 0.6937(5) 0.1223(5) 1.0451(3) 0.0446(15) Uani 1 1 d .
C13 C 0.6835(6) 0.0682(5) 1.1009(3) 0.0518(17) Uani 1 1 d .
H13 H 0.6846 0.1002 1.1419 0.062 Uiso 1 1 calc R
C14 C 0.6713(7) -0.0362(5) 1.0955(4) 0.0580(18) Uani 1 1 d .
H14 H 0.6682 -0.0765 1.1330 0.070 Uiso 1 1 calc R
C15 C 0.6640(6) -0.0781(5) 1.0347(3) 0.0548(17) Uani 1 1 d .
H15 H 0.6514 -0.1477 1.0297 0.066 Uiso 1 1 calc R
C16 C 0.6751(5) -0.0192(4) 0.9811(3) 0.0405(14) Uani 1 1 d .
C17 C 0.6536(5) -0.0537(4) 0.9130(3) 0.0407(14) Uani 1 1 d .
C18 C 0.6403(6) -0.1535(5) 0.8962(4) 0.0539(18) Uani 1 1 d .
H18 H 0.6551 -0.2041 0.9280 0.065 Uiso 1 1 calc R
C19 C 0.6050(6) -0.1784(5) 0.8320(4) 0.0555(18) Uani 1 1 d .
H19 H 0.5941 -0.2462 0.8196 0.067 Uiso 1 1 calc R
C20 C 0.5865(6) -0.1051(5) 0.7877(3) 0.0514(16) Uani 1 1 d .
H20 H 0.5603 -0.1201 0.7440 0.062 Uiso 1 1 calc R
C21 C 0.6068(5) -0.0068(5) 0.8074(3) 0.0437(14) Uani 1 1 d .
H21 H 0.5962 0.0444 0.7758 0.052 Uiso 1 1 calc R
C22 C 0.5947(6) 0.2775(4) 1.0022(3) 0.0437(15) Uani 1 1 d .
C23 C 0.5122(7) 0.3412(5) 1.0238(4) 0.0554(18) Uani 1 1 d .
H23 H 0.5164 0.3605 1.0681 0.066 Uiso 1 1 calc R
C24 C 0.4235(7) 0.3769(6) 0.9807(4) 0.062(2) Uani 1 1 d .
H24 H 0.3629 0.4169 0.9956 0.075 Uiso 1 1 calc R
C25 C 0.4237(6) 0.3539(5) 0.9161(4) 0.0550(18) Uani 1 1 d .
H25 H 0.3649 0.3800 0.8855 0.066 Uiso 1 1 calc R
C26 C 0.5112(5) 0.2918(4) 0.8957(3) 0.0411(14) Uani 1 1 d .
C27 C 0.5328(5) 0.2760(4) 0.8275(3) 0.0392(13) Uani 1 1 d .
C28 C 0.4571(6) 0.3091(5) 0.7765(4) 0.0549(17) Uani 1 1 d .
H28 H 0.3837 0.3372 0.7844 0.066 Uiso 1 1 calc R
C29 C 0.4889(7) 0.3011(6) 0.7135(4) 0.066(2) Uani 1 1 d .
H29 H 0.4385 0.3241 0.6777 0.079 Uiso 1 1 calc R
C30 C 0.5952(7) 0.2591(5) 0.7044(3) 0.0589(18) Uani 1 1 d .
H30 H 0.6207 0.2534 0.6621 0.071 Uiso 1 1 calc R
C31 C 0.6647(6) 0.2253(5) 0.7580(3) 0.0473(15) Uani 1 1 d .
H31 H 0.7375 0.1952 0.7510 0.057 Uiso 1 1 calc R
C32 C 0.991(5) -0.064(4) 0.9545(18) 0.14(3) Uiso 0.50 1 d PD
H32A H 0.9445 -0.0357 0.9168 0.210 Uiso 0.50 1 calc PR
H32B H 0.9514 -0.1236 0.9692 0.210 Uiso 0.50 1 calc PR
H32C H 1.0687 -0.0818 0.9425 0.210 Uiso 0.50 1 calc PR
C33 C 1.0000 0.0000 1.0000 0.181(15) Uiso 1 2 d SD
N1 N 0.8304(4) 0.2431(3) 0.9591(2) 0.0386(11) Uani 1 1 d .
N2 N 0.8733(4) 0.1343(4) 0.8591(3) 0.0416(12) Uani 1 1 d .
N3 N 0.6957(4) 0.0788(3) 0.9869(2) 0.0369(11) Uani 1 1 d .
N4 N 0.6401(4) 0.0190(4) 0.8680(2) 0.0391(11) Uani 1 1 d .
N5 N 0.5902(4) 0.2507(3) 0.9392(2) 0.0376(11) Uani 1 1 d .
N6 N 0.6360(4) 0.2322(4) 0.8187(2) 0.0411(12) Uani 1 1 d .
N7 N 0.986(3) -0.0574(19) 0.9607(10) 0.14(2) Uani 0.50 1 d PD
O1 O 0.6937(5) 0.2640(4) 1.1101(2) 0.0600(13) Uani 1 1 d .
H1 H 0.6977 0.3263 1.1134 0.090 Uiso 1 1 calc R
O2 O 0.5997(8) 0.5106(10) 0.8695(6) 0.177(5) Uani 1 1 d .
O3 O 0.7340(9) 0.6166(5) 0.8792(5) 0.152(4) Uani 1 1 d .
O4 O 0.7573(8) 0.4723(6) 0.9346(4) 0.126(3) Uani 1 1 d .
O5 O 0.7479(13) 0.4661(12) 0.8259(8) 0.224(6) Uiso 1 1 d .
O6 O 0.4022(9) -0.0181(8) 0.6598(5) 0.157(4) Uiso 1 1 d .
O7 O 0.3551(7) 0.0846(7) 0.7389(4) 0.129(3) Uiso 1 1 d .
O8 O 0.2066(5) 0.0436(4) 0.6622(3) 0.0738(15) Uani 1 1 d .
O9 O 0.2889(7) -0.0745(6) 0.7368(4) 0.113(2) Uiso 1 1 d .
Cl1 Cl 0.72548(16) 0.51568(13) 0.87520(9) 0.0578(5) Uani 1 1 d .
Cl2 Cl 0.31062(15) 0.00886(12) 0.69961(8) 0.0510(5) Uani 1 1 d .
Ni1 Ni 0.71160(6) 0.15877(5) 0.90251(3) 0.0348(3) Uani 1 1 d .

loop_
_atom_site_aniso_label
_atom_site_aniso_U_11
_atom_site_aniso_U_22
_atom_site_aniso_U_33
_atom_site_aniso_U_23
_atom_site_aniso_U_13
_atom_site_aniso_U_12
C1 0.061(4) 0.042(4) 0.030(3) -0.004(3) 0.005(3) -0.004(3)
C2 0.062(4) 0.035(3) 0.032(3) -0.001(3) -0.002(3) -0.002(3)
C3 0.067(5) 0.047(4) 0.052(4) -0.011(3) -0.006(3) -0.002(3)
C4 0.063(5) 0.057(5) 0.067(5) -0.012(4) -0.012(4) -0.016(4)
C5 0.054(4) 0.058(5) 0.066(5) -0.006(4) -0.005(3) -0.013(3)
C6 0.046(3) 0.037(3) 0.045(4) 0.002(3) -0.004(3) -0.004(3)
C7 0.039(3) 0.034(3) 0.051(4) 0.013(3) -0.002(3) 0.004(3)
C8 0.056(4) 0.054(4) 0.063(5) 0.005(4) 0.015(3) -0.008(3)
C9 0.061(5) 0.073(6) 0.074(6) 0.014(4) 0.019(4) 0.010(4)
C10 0.060(4) 0.067(5) 0.056(4) -0.004(4) 0.015(3) 0.014(4)
C11 0.059(4) 0.053(4) 0.045(4) -0.001(3) 0.008(3) 0.014(3)
C12 0.054(4) 0.039(3) 0.040(4) 0.002(3) 0.001(3) 0.000(3)
C13 0.069(4) 0.057(4) 0.030(3) 0.004(3) 0.005(3) -0.004(3)
C14 0.081(5) 0.050(4) 0.044(4) 0.015(3) 0.008(3) -0.001(4)
C15 0.074(4) 0.038(4) 0.052(4) 0.012(3) 0.006(3) -0.006(3)
C16 0.047(3) 0.031(3) 0.044(4) 0.002(3) 0.006(3) -0.005(3)
C17 0.042(3) 0.033(3) 0.048(4) 0.000(3) 0.005(3) -0.007(3)
C18 0.073(5) 0.031(3) 0.060(5) 0.006(3) 0.020(4) -0.001(3)
C19 0.065(4) 0.039(4) 0.064(5) -0.015(3) 0.018(4) -0.011(3)
C20 0.056(4) 0.046(4) 0.052(4) -0.017(3) 0.003(3) -0.010(3)
C21 0.051(4) 0.039(3) 0.040(4) 0.000(3) 0.000(3) -0.002(3)
C22 0.059(4) 0.031(3) 0.043(4) -0.002(3) 0.016(3) 0.000(3)
C23 0.076(5) 0.039(4) 0.054(4) -0.004(3) 0.026(4) -0.002(3)
C24 0.063(4) 0.052(4) 0.077(6) 0.005(4) 0.035(4) 0.018(4)
C25 0.055(4) 0.043(4) 0.069(5) 0.011(3) 0.015(3) 0.015(3)
C26 0.042(3) 0.031(3) 0.051(4) 0.013(3) 0.006(3) -0.001(2)
C27 0.044(3) 0.030(3) 0.044(4) 0.008(3) 0.006(3) -0.001(3)
C28 0.048(4) 0.053(4) 0.062(5) -0.003(4) -0.004(3) 0.006(3)
C29 0.073(5) 0.066(5) 0.055(5) 0.003(4) -0.025(4) 0.006(4)
C30 0.081(5) 0.058(4) 0.038(4) 0.000(3) 0.003(3) 0.005(4)
C31 0.056(4) 0.045(4) 0.041(4) 0.003(3) 0.006(3) 0.004(3)
N1 0.049(3) 0.032(3) 0.035(3) 0.004(2) 0.001(2) -0.003(2)
N2 0.047(3) 0.036(3) 0.043(3) 0.002(2) 0.004(2) 0.003(2)
N3 0.051(3) 0.031(3) 0.029(3) 0.003(2) 0.007(2) 0.000(2)
N4 0.044(3) 0.033(3) 0.040(3) 0.002(2) 0.001(2) -0.003(2)
N5 0.046(3) 0.028(2) 0.039(3) -0.002(2) 0.011(2) 0.001(2)
N6 0.048(3) 0.037(3) 0.038(3) 0.005(2) 0.006(2) -0.002(2)
N7 0.118(18) 0.16(3) 0.15(3) 0.08(2) -0.017(12) 0.085(18)
O1 0.091(4) 0.053(3) 0.037(3) -0.006(2) 0.012(2) -0.006(3)
O2 0.107(6) 0.233(12) 0.183(11) -0.002(8) -0.029(6) -0.046(7)
O3 0.210(9) 0.053(4) 0.199(10) 0.038(5) 0.044(8) 0.006(5)
O4 0.191(8) 0.106(6) 0.080(5) 0.047(4) 0.016(5) 0.060(5)
O8 0.076(3) 0.066(4) 0.075(4) 0.014(3) -0.015(3) -0.004(3)
Cl1 0.0725(12) 0.0493(10) 0.0523(11) 0.0036(8) 0.0104(8) -0.0075(8)
Cl2 0.0620(10) 0.0447(9) 0.0464(10) 0.0041(7) 0.0064(8) -0.0072(7)
Ni1 0.0427(5) 0.0286(4) 0.0332(5) 0.0019(3) 0.0032(3) 0.0004(3)

loop_
_atom_type_symbol
_atom_type_description
_atom_type_scat_dispersion_real
_atom_type_scat_dispersion_imag
_atom_type_scat_source
C C 0.0033 0.0016 'International Tables Vol C Tables 4.2.6.8 and 6.1.1.4'
H H 0.0000 0.0000 'International Tables Vol C Tables 4.2.6.8 and 6.1.1.4'
N N 0.0061 0.0033 'International Tables Vol C Tables 4.2.6.8 and 6.1.1.4'
O O 0.0106 0.0060 'International Tables Vol C Tables 4.2.6.8 and 6.1.1.4'
Cl Cl 0.1484 0.1585 'International Tables Vol C Tables 4.2.6.8 and 6.1.1.4'
Ni Ni 0.3393 1.1124 'International Tables Vol C Tables 4.2.6.8 and 6.1.1.4'

loop_
_geom_angle_atom_site_label_1
_geom_angle_atom_site_label_2
_geom_angle_atom_site_label_3
_geom_angle
_geom_angle_site_symmetry_1
_geom_angle_site_symmetry_3
O1 C1 C22 111.3(5) . .
O1 C1 C12 105.1(5) . .
C22 C1 C12 108.8(5) . .
O1 C1 C2 112.0(5) . .
C22 C1 C2 108.2(5) . .
C12 C1 C2 111.4(5) . .
N1 C2 C3 121.5(6) . .
N1 C2 C1 115.6(5) . .
C3 C2 C1 122.9(6) . .
C4 C3 C2 118.8(7) . .
C4 C3 H3 120.6 . .
C2 C3 H3 120.6 . .
C3 C4 C5 120.7(7) . .
C3 C4 H4 119.6 . .
C5 C4 H4 119.7 . .
C4 C5 C6 117.3(7) . .
C4 C5 H5 121.4 . .
C6 C5 H5 121.4 . .
N1 C6 C5 121.6(6) . .
N1 C6 C7 115.0(5) . .
C5 C6 C7 122.9(6) . .
N2 C7 C8 121.9(6) . .
N2 C7 C6 114.3(5) . .
C8 C7 C6 123.8(6) . .
C9 C8 C7 119.7(7) . .
C9 C8 H8 120.2 . .
C7 C8 H8 120.2 . .
C8 C9 C10 118.4(7) . .
C8 C9 H9 120.8 . .
C10 C9 H9 120.8 . .
C11 C10 C9 119.6(7) . .
C11 C10 H10 120.2 . .
C9 C10 H10 120.2 . .
N2 C11 C10 123.3(7) . .
N2 C11 H11 118.3 . .
C10 C11 H11 118.4 . .
N3 C12 C13 122.3(6) . .
N3 C12 C1 115.7(5) . .
C13 C12 C1 122.0(6) . .
C12 C13 C14 118.1(6) . .
C12 C13 H13 120.9 . .
C14 C13 H13 121.0 . .
C15 C14 C13 118.5(6) . .
C15 C14 H14 120.8 . .
C13 C14 H14 120.7 . .
C14 C15 C16 120.0(6) . .
C14 C15 H15 120.0 . .
C16 C15 H15 120.0 . .
N3 C16 C15 121.3(6) . .
N3 C16 C17 113.8(5) . .
C15 C16 C17 124.6(6) . .
N4 C17 C18 121.5(6) . .
N4 C17 C16 115.5(5) . .
C18 C17 C16 122.9(6) . .
C17 C18 C19 119.0(6) . .
C17 C18 H18 120.5 . .
C19 C18 H18 120.5 . .
C20 C19 C18 119.2(6) . .
C20 C19 H19 120.4 . .
C18 C19 H19 120.4 . .
C19 C20 C21 118.6(7) . .
C19 C20 H20 120.7 . .
C21 C20 H20 120.7 . .
N4 C21 C20 123.5(6) . .
N4 C21 H21 118.3 . .
C20 C21 H21 118.3 . .
N5 C22 C23 120.6(6) . .
N5 C22 C1 115.4(5) . .
C23 C22 C1 123.9(6) . .
C22 C23 C24 119.6(7) . .
C22 C23 H23 120.2 . .
C24 C23 H23 120.2 . .
C25 C24 C23 119.2(6) . .
C25 C24 H24 120.4 . .
C23 C24 H24 120.4 . .
C24 C25 C26 119.4(7) . .
C24 C25 H25 120.3 . .
C26 C25 H25 120.3 . .
N5 C26 C25 120.2(6) . .
N5 C26 C27 115.2(5) . .
C25 C26 C27 124.2(6) . .
N6 C27 C28 122.4(6) . .
N6 C27 C26 114.7(5) . .
C28 C27 C26 122.8(6) . .
C27 C28 C29 119.7(6) . .
C27 C28 H28 120.1 . .
C29 C28 H28 120.1 . .
C30 C29 C28 118.0(7) . .
C30 C29 H29 121.0 . .
C28 C29 H29 121.0 . .
C29 C30 C31 118.7(7) . .
C29 C30 H30 120.6 . .
C31 C30 H30 120.6 . .
N6 C31 C30 124.2(6) . .
N6 C31 H31 117.9 . .
C30 C31 H31 117.9 . .
C33 C32 H32A 109.5 . .
C33 C32 H32B 109.8 . .
H32A C32 H32B 109.5 . .
C33 C32 H32C 109.1 . .
H32A C32 H32C 109.5 . .
H32B C32 H32C 109.5 . .
N7 C33 N7 180.000(15) 3_757 .
C32 C33 C32 180.000(18) . 3_757
C2 N1 C6 119.6(5) . .
C2 N1 Ni1 123.7(4) . .
C6 N1 Ni1 116.7(4) . .
C11 N2 C7 117.0(6) . .
C11 N2 Ni1 129.5(5) . .
C7 N2 Ni1 111.7(4) . .
C12 N3 C16 119.3(5) . .
C12 N3 Ni1 122.8(4) . .
C16 N3 Ni1 117.5(4) . .
C21 N4 C17 118.1(5) . .
C21 N4 Ni1 127.9(4) . .
C17 N4 Ni1 112.6(4) . .
C26 N5 C22 120.4(5) . .
C26 N5 Ni1 116.1(4) . .
C22 N5 Ni1 123.2(4) . .
C31 N6 C27 116.9(5) . .
C31 N6 Ni1 128.7(4) . .
C27 N6 Ni1 113.2(4) . .
C1 O1 H1 109.5 . .
O5 Cl1 O3 123.7(8) . .
O5 Cl1 O4 116.2(8) . .
O3 Cl1 O4 110.7(6) . .
O5 Cl1 O2 100.5(8) . .
O3 Cl1 O2 96.8(7) . .
O4 Cl1 O2 103.8(6) . .
O7 Cl2 O9 110.0(5) . .
O7 Cl2 O6 106.0(6) . .
O9 Cl2 O6 106.8(6) . .
O7 Cl2 O8 109.0(4) . .
O9 Cl2 O8 112.2(4) . .
O6 Cl2 O8 112.7(5) . .
N5 Ni1 N1 84.0(2) . .
N5 Ni1 N3 83.53(19) . .
N1 Ni1 N3 84.66(19) . .
N5 Ni1 N6 77.34(19) . .
N1 Ni1 N6 114.51(19) . .
N3 Ni1 N6 150.87(19) . .
N5 Ni1 N4 113.41(18) . .
N1 Ni1 N4 152.38(19) . .
N3 Ni1 N4 76.64(19) . .
N6 Ni1 N4 90.96(19) . .
N5 Ni1 N2 151.76(19) . .
N1 Ni1 N2 76.8(2) . .
N3 Ni1 N2 114.53(19) . .
N6 Ni1 N2 91.97(19) . .
N4 Ni1 N2 92.57(18) . .

loop_
_geom_bond_atom_site_label_1
_geom_bond_atom_site_label_2
_geom_bond_distance
_geom_bond_site_symmetry_2
C1 O1 1.397(7) .
C1 C22 1.535(9) .
C1 C12 1.539(9) .
C1 C2 1.543(9) .
C2 N1 1.328(7) .
C2 C3 1.391(9) .
C3 C4 1.357(11) .
C3 H3 0.9500 .
C4 C5 1.375(11) .
C4 H4 0.9500 .
C5 C6 1.408(9) .
C5 H5 0.9500 .
C6 N1 1.338(8) .
C6 C7 1.483(9) .
C7 N2 1.375(8) .
C7 C8 1.379(9) .
C8 C9 1.376(11) .
C8 H8 0.9500 .
C9 C10 1.375(11) .
C9 H9 0.9500 .
C10 C11 1.376(10) .
C10 H10 0.9500 .
C11 N2 1.331(8) .
C11 H11 0.9500 .
C12 N3 1.341(8) .
C12 C13 1.379(9) .
C13 C14 1.412(10) .
C13 H13 0.9500 .
C14 C15 1.374(10) .
C14 H14 0.9500 .
C15 C16 1.378(9) .
C15 H15 0.9500 .
C16 N3 1.342(7) .
C16 C17 1.485(9) .
C17 N4 1.350(8) .
C17 C18 1.390(9) .
C18 C19 1.398(10) .
C18 H18 0.9500 .
C19 C20 1.349(10) .
C19 H19 0.9500 .
C20 C21 1.396(9) .
C20 H20 0.9500 .
C21 N4 1.324(8) .
C21 H21 0.9500 .
C22 N5 1.350(8) .
C22 C23 1.379(9) .
C23 C24 1.379(11) .
C23 H23 0.9500 .
C24 C25 1.374(11) .
C24 H24 0.9500 .
C25 C26 1.398(9) .
C25 H25 0.9500 .
C26 N5 1.339(8) .
C26 C27 1.469(9) .
C27 N6 1.348(8) .
C27 C28 1.381(9) .
C28 C29 1.389(11) .
C28 H28 0.9500 .
C29 C30 1.370(10) .
C29 H29 0.9500 .
C30 C31 1.386(9) .
C30 H30 0.9500 .
C31 N6 1.330(8) .
C31 H31 0.9500 .
C32 C33 1.27(3) .
C32 H32A 0.9800 .
C32 H32B 0.9800 .
C32 H32C 0.9800 .
C33 N7 1.122(18) 3_757
C33 N7 1.122(18) .
C33 C32 1.27(3) 3_757
N1 Ni1 2.057(5) .
N2 Ni1 2.155(5) .
N3 Ni1 2.072(4) .
N4 Ni1 2.145(5) .
N5 Ni1 2.055(4) .
N6 Ni1 2.115(5) .
O1 H1 0.8400 .
O2 Cl1 1.438(9) .
O3 Cl1 1.361(8) .
O4 Cl1 1.381(7) .
O5 Cl1 1.264(16) .
O6 Cl2 1.437(10) .
O7 Cl2 1.373(9) .
O8 Cl2 1.442(5) .
O9 Cl2 1.394(8) .

loop_
_geom_torsion_atom_site_label_1
_geom_torsion_atom_site_label_2
_geom_torsion_atom_site_label_3
_geom_torsion_atom_site_label_4
_geom_torsion
O1 C1 C2 N1 173.6(5)
C22 C1 C2 N1 -63.4(7)
C12 C1 C2 N1 56.2(7)
O1 C1 C2 C3 -3.9(9)
C22 C1 C2 C3 119.1(6)
C12 C1 C2 C3 -121.3(7)
N1 C2 C3 C4 3.8(10)
C1 C2 C3 C4 -178.8(6)
C2 C3 C4 C5 -7.1(11)
C3 C4 C5 C6 4.1(11)
C4 C5 C6 N1 2.4(10)
C4 C5 C6 C7 -168.8(7)
N1 C6 C7 N2 -5.4(8)
C5 C6 C7 N2 166.4(6)
N1 C6 C7 C8 177.2(6)
C5 C6 C7 C8 -11.1(10)
N2 C7 C8 C9 -4.3(10)
C6 C7 C8 C9 173.0(6)
C7 C8 C9 C10 2.0(11)
C8 C9 C10 C11 0.5(11)
C9 C10 C11 N2 -1.0(11)
O1 C1 C12 N3 178.7(5)
C22 C1 C12 N3 59.5(7)
C2 C1 C12 N3 -59.7(7)
O1 C1 C12 C13 0.6(8)
C22 C1 C12 C13 -118.7(7)
C2 C1 C12 C13 122.1(6)
N3 C12 C13 C14 -1.9(10)
C1 C12 C13 C14 176.1(6)
C12 C13 C14 C15 -3.4(10)
C13 C14 C15 C16 3.5(11)
C14 C15 C16 N3 1.6(10)
C14 C15 C16 C17 -171.7(6)
N3 C16 C17 N4 -9.7(7)
C15 C16 C17 N4 164.0(6)
N3 C16 C17 C18 174.4(6)
C15 C16 C17 C18 -11.9(10)
N4 C17 C18 C19 -4.1(9)
C16 C17 C18 C19 171.5(6)
C17 C18 C19 C20 1.1(10)
C18 C19 C20 C21 1.9(10)
C19 C20 C21 N4 -2.1(10)
O1 C1 C22 N5 -177.0(5)
C12 C1 C22 N5 -61.6(7)
C2 C1 C22 N5 59.5(7)
O1 C1 C22 C23 6.2(8)
C12 C1 C22 C23 121.5(6)
C2 C1 C22 C23 -117.3(6)
N5 C22 C23 C24 0.8(10)
C1 C22 C23 C24 177.5(6)
C22 C23 C24 C25 -4.6(11)
C23 C24 C25 C26 2.4(11)
C24 C25 C26 N5 3.7(10)
C24 C25 C26 C27 -168.9(6)
N5 C26 C27 N6 -7.3(7)
C25 C26 C27 N6 165.7(6)
N5 C26 C27 C28 176.8(6)
C25 C26 C27 C28 -10.2(10)
N6 C27 C28 C29 -2.5(10)
C26 C27 C28 C29 173.1(6)
C27 C28 C29 C30 0.6(11)
C28 C29 C30 C31 1.1(11)
C29 C30 C31 N6 -1.1(11)
C3 C2 N1 C6 2.6(9)
C1 C2 N1 C6 -174.9(5)
C3 C2 N1 Ni1 -177.8(5)
C1 C2 N1 Ni1 4.6(7)
C5 C6 N1 C2 -5.7(9)
C7 C6 N1 C2 166.2(5)
C5 C6 N1 Ni1 174.7(5)
C7 C6 N1 Ni1 -13.5(7)
C10 C11 N2 C7 -1.1(10)
C10 C11 N2 Ni1 162.1(5)
C8 C7 N2 C11 3.8(9)
C6 C7 N2 C11 -173.7(5)
C8 C7 N2 Ni1 -162.4(5)
C6 C7 N2 Ni1 20.1(6)
C13 C12 N3 C16 7.1(9)
C1 C12 N3 C16 -171.1(5)
C13 C12 N3 Ni1 -179.8(5)
C1 C12 N3 Ni1 2.1(7)
C15 C16 N3 C12 -6.9(9)
C17 C16 N3 C12 167.1(5)
C15 C16 N3 Ni1 179.6(5)
C17 C16 N3 Ni1 -6.4(6)
C20 C21 N4 C17 -0.8(9)
C20 C21 N4 Ni1 164.9(5)
C18 C17 N4 C21 3.9(8)
C16 C17 N4 C21 -172.0(5)
C18 C17 N4 Ni1 -163.9(5)
C16 C17 N4 Ni1 20.2(6)
C25 C26 N5 C22 -7.6(8)
C27 C26 N5 C22 165.6(5)
C25 C26 N5 Ni1 178.8(5)
C27 C26 N5 Ni1 -8.0(6)
C23 C22 N5 C26 5.4(9)
C1 C22 N5 C26 -171.6(5)
C23 C22 N5 Ni1 178.5(4)
C1 C22 N5 Ni1 1.6(7)
C30 C31 N6 C27 -0.6(9)
C30 C31 N6 Ni1 165.5(5)
C28 C27 N6 C31 2.5(9)
C26 C27 N6 C31 -173.5(5)
C28 C27 N6 Ni1 -165.8(5)
C26 C27 N6 Ni1 18.2(6)
C26 N5 Ni1 N1 130.3(4)
C22 N5 Ni1 N1 -43.1(5)
C26 N5 Ni1 N3 -144.4(4)
C22 N5 Ni1 N3 42.2(5)
C26 N5 Ni1 N6 13.5(4)
C22 N5 Ni1 N6 -160.0(5)
C26 N5 Ni1 N4 -72.0(4)
C22 N5 Ni1 N4 114.5(5)
C26 N5 Ni1 N2 83.4(6)
C22 N5 Ni1 N2 -90.0(6)
C2 N1 Ni1 N5 39.8(5)
C6 N1 Ni1 N5 -140.6(4)
C2 N1 Ni1 N3 -44.2(5)
C6 N1 Ni1 N3 135.4(4)
C2 N1 Ni1 N6 112.9(5)
C6 N1 Ni1 N6 -67.5(5)
C2 N1 Ni1 N4 -91.5(6)
C6 N1 Ni1 N4 88.1(6)
C2 N1 Ni1 N2 -161.0(5)
C6 N1 Ni1 N2 18.6(4)
C12 N3 Ni1 N5 -44.3(5)
C16 N3 Ni1 N5 129.0(4)
C12 N3 Ni1 N1 40.2(5)
C16 N3 Ni1 N1 -146.5(4)
C12 N3 Ni1 N6 -93.2(6)
C16 N3 Ni1 N6 80.0(6)
C12 N3 Ni1 N4 -160.2(5)
C16 N3 Ni1 N4 13.0(4)
C12 N3 Ni1 N2 113.1(5)
C16 N3 Ni1 N2 -73.7(5)
C31 N6 Ni1 N5 176.3(6)
C27 N6 Ni1 N5 -17.2(4)
C31 N6 Ni1 N1 99.0(6)
C27 N6 Ni1 N1 -94.4(4)
C31 N6 Ni1 N3 -133.5(5)
C27 N6 Ni1 N3 33.0(6)
C31 N6 Ni1 N4 -69.9(5)
C27 N6 Ni1 N4 96.6(4)
C31 N6 Ni1 N2 22.7(5)
C27 N6 Ni1 N2 -170.8(4)
C21 N4 Ni1 N5 99.1(5)
C17 N4 Ni1 N5 -94.5(4)
C21 N4 Ni1 N1 -135.4(5)
C17 N4 Ni1 N1 30.9(6)
C21 N4 Ni1 N3 175.9(5)
C17 N4 Ni1 N3 -17.8(4)
C21 N4 Ni1 N6 22.5(5)
C17 N4 Ni1 N6 -171.2(4)
C21 N4 Ni1 N2 -69.5(5)
C17 N4 Ni1 N2 96.8(4)
C11 N2 Ni1 N5 -136.4(6)
C7 N2 Ni1 N5 27.6(7)
C11 N2 Ni1 N1 175.4(6)
C7 N2 Ni1 N1 -20.6(4)
C11 N2 Ni1 N3 97.6(6)
C7 N2 Ni1 N3 -98.4(4)
C11 N2 Ni1 N6 -69.9(6)
C7 N2 Ni1 N6 94.1(4)
C11 N2 Ni1 N4 21.1(6)
C7 N2 Ni1 N4 -174.9(4)
